data_7243739
loop_
_publ_author_name
'Chang, Shenzhen'
'Chen, Yanhong'
'An, Haiyan'
'Zhu, Qingshan'
'Luo, Huiyun'
'Huang, Yaohui'

_publ_section_title
;
 Polyoxometalate-based supramolecular porous frameworks with dual-active
 centers towards highly efficient synthesis of functionalized
 p-benzoquinones
;
_journal_issue 21
_journal_name_full 'Green Chemistry'
_journal_page_first 8591
_journal_page_last 8603
_journal_paper_doi 10.1039/D1GC03061B
_journal_volume 23
_journal_year 2021
_chemical_formula_sum 'C18 H48 B Cu3 K3 N24 O66 W12'
_chemical_formula_weight 4181.73
_chemical_name_systematic BWCu
_space_group_crystal_system trigonal
_space_group_IT_number 148
_space_group_name_Hall '-R 3'
_space_group_name_H-M_alt 'R -3 :H'
_atom_sites_solution_hydrogens geom
_audit_creation_method SHELXL-2018/3
_audit_update_record
;
2021-06-15 deposited with the CCDC.	2021-09-29 downloaded from the CCDC.
;
_cell_angle_alpha 90
_cell_angle_beta 90
_cell_angle_gamma 120
_cell_formula_units_Z 9
_cell_length_a 35.1668(9)
_cell_length_b 35.1668(9)
_cell_length_c 20.2270(6)
_cell_measurement_reflns_used 8468
_cell_measurement_temperature 190(2)
_cell_measurement_theta_max 24.994
_cell_measurement_theta_min 2.317
_cell_volume 21663.5(10)
_computing_cell_refinement 'Bruker SMART'
_computing_data_collection 'Bruker SMART'
_computing_data_reduction 'Bruker SAINT'
_computing_molecular_graphics 'Bruker SHELXTL'
_computing_publication_material 'Bruker SHELXTL'
_computing_structure_refinement 'SHELXL-2018/3 (Sheldrick, 2018)'
_computing_structure_solution 'Bruker SHELXTL'
_diffrn_ambient_temperature 190(2)
_diffrn_measured_fraction_theta_full 0.999
_diffrn_measured_fraction_theta_max 0.999
_diffrn_measurement_device_type 'Bruker Smart Apex CCD'
_diffrn_measurement_method 'phi and omega scans'
_diffrn_radiation_type MoK\a
_diffrn_radiation_wavelength 0.71073
_diffrn_reflns_av_R_equivalents 0.0503
_diffrn_reflns_av_unetI/netI 0.0392
_diffrn_reflns_Laue_measured_fraction_full 0.999
_diffrn_reflns_Laue_measured_fraction_max 0.999
_diffrn_reflns_limit_h_max 36
_diffrn_reflns_limit_h_min -41
_diffrn_reflns_limit_k_max 41
_diffrn_reflns_limit_k_min -41
_diffrn_reflns_limit_l_max 23
_diffrn_reflns_limit_l_min -24
_diffrn_reflns_number 39054
_diffrn_reflns_point_group_measured_fraction_full 0.999
_diffrn_reflns_point_group_measured_fraction_max 0.999
_diffrn_reflns_theta_full 24.994
_diffrn_reflns_theta_max 24.994
_diffrn_reflns_theta_min 2.317
_exptl_absorpt_coefficient_mu 15.153
_exptl_absorpt_correction_T_max 0.103
_exptl_absorpt_correction_T_min 0.082
_exptl_absorpt_correction_type multi-scan
_exptl_absorpt_process_details 'ABSCOR by T.Higashi 8 March, 1995'
_exptl_crystal_colour blue
_exptl_crystal_density_diffrn 2.885
_exptl_crystal_density_method 'not measured'
_exptl_crystal_description Strip
_exptl_crystal_F_000 17001
_exptl_crystal_size_max 0.270
_exptl_crystal_size_mid 0.150
_exptl_crystal_size_min 0.150
_refine_diff_density_max 2.064
_refine_diff_density_min -1.873
_refine_diff_density_rms 0.313
_refine_ls_extinction_method none
_refine_ls_goodness_of_fit_ref 1.350
_refine_ls_hydrogen_treatment constr
_refine_ls_matrix_type full
_refine_ls_number_parameters 646
_refine_ls_number_reflns 8468
_refine_ls_number_restraints 111
_refine_ls_restrained_S_all 1.345
_refine_ls_R_factor_all 0.0808
_refine_ls_R_factor_gt 0.0775
_refine_ls_shift/su_max 0.001
_refine_ls_shift/su_mean 0.000
_refine_ls_structure_factor_coef Fsqd
_refine_ls_weighting_details 'w=1/[\s^2^(Fo^2^)+(0.0001P)^2^+4304.4702P] where P=(Fo^2^+2Fc^2^)/3'
_refine_ls_weighting_scheme calc
_refine_ls_wR_factor_gt 0.1653
_refine_ls_wR_factor_ref 0.1667
_reflns_Friedel_coverage 0.000
_reflns_number_gt 8059
_reflns_number_total 8468
_reflns_threshold_expression 'I > 2\s(I)'
_cod_data_source_file d1gc03061b2.cif
_cod_data_source_block BWCu
_cod_depositor_comments 'Adding full bibliography for 7243739--7243740.cif.'
_cod_original_cell_volume 21663.5(12)
_cod_database_code 7243739
_shelx_shelxl_version_number 2018/3
_shelx_space_group_comment
;
The symmetry employed for this shelxl refinement is uniquely defined
by the following loop, which should always be used as a source of
symmetry information in preference to the above space-group names.
They are only intended as comments.
;
_shelx_estimated_absorpt_t_min 0.105
_shelx_estimated_absorpt_t_max 0.210

loop_
_space_group_symop_operation_xyz
'x, y, z'
'-y, x-y, z'
'-x+y, -x, z'
'x+2/3, y+1/3, z+1/3'
'-y+2/3, x-y+1/3, z+1/3'
'-x+y+2/3, -x+1/3, z+1/3'
'x+1/3, y+2/3, z+2/3'
'-y+1/3, x-y+2/3, z+2/3'
'-x+y+1/3, -x+2/3, z+2/3'
'-x, -y, -z'
'y, -x+y, -z'
'x-y, x, -z'
'-x+2/3, -y+1/3, -z+1/3'
'y+2/3, -x+y+1/3, -z+1/3'
'x-y+2/3, x+1/3, -z+1/3'
'-x+1/3, -y+2/3, -z+2/3'
'y+1/3, -x+y+2/3, -z+2/3'
'x-y+1/3, x+2/3, -z+2/3'

loop_
_atom_site_label
_atom_site_type_symbol
_atom_site_fract_x
_atom_site_fract_y
_atom_site_fract_z
_atom_site_U_iso_or_equiv
_atom_site_adp_type
_atom_site_occupancy
_atom_site_site_symmetry_order
_atom_site_calc_flag
_atom_site_refinement_flags_posn
_atom_site_refinement_flags_adp
_atom_site_refinement_flags_occupancy
_atom_site_disorder_assembly
_atom_site_disorder_group
B1 B 0.500000 0.000000 1.000000 0.059(12) Uani 1 2 d S U P . .
W1 W 0.51678(3) 0.01073(3) 0.82963(4) 0.0264(2) Uani 1 1 d . . . . .
W2 W 0.49145(3) 0.08032(3) 1.08797(5) 0.0355(2) Uani 1 1 d . . . . .
W3 W 0.41518(3) -0.01453(3) 0.89506(4) 0.0335(2) Uani 1 1 d . . . . .
W4 W 0.60038(3) 0.02272(3) 0.93501(5) 0.0364(2) Uani 1 1 d . . . . .
W5 W 0.50579(3) 0.08964(3) 0.91776(5) 0.0350(2) Uani 1 1 d . . . . .
W6 W 0.59170(3) 0.10407(3) 1.02043(5) 0.0434(3) Uani 1 1 d . . . . .
Cu1 Cu 0.76124(10) 0.01409(9) 1.03153(14) 0.0359(6) Uani 1 1 d . . . . .
K2 K 0.4948(4) -0.2330(4) 1.0235(8) 0.043(3) Uani 0.5 1 d . . P A 1
Cu2 Cu 0.4991(3) -0.2337(2) 0.9799(5) 0.053(2) Uani 0.5 1 d . . P A 2
K1 K 0.6523(2) -0.04061(18) 0.8593(3) 0.0460(13) Uani 1 1 d . . . . .
O1 O 0.4892(8) 0.0133(9) 0.9360(12) 0.022(6) Uani 0.5 1 d . . P . .
O2 O 0.5510(9) 0.0250(9) 1.0129(12) 0.025(6) Uani 0.5 1 d . . P . .
O3 O 0.5144(9) 0.0503(9) 1.0026(14) 0.028(6) Uani 0.5 1 d . . P . .
O4 O 0.5208(9) -0.0090(10) 0.9421(14) 0.029(7) Uani 0.5 1 d . . P . .
O5 O 0.8044(6) 0.0424(5) 0.9614(8) 0.046(4) Uani 1 1 d . . . . .
O6 O 0.6850(6) -0.0549(7) 0.9815(9) 0.058(5) Uani 1 1 d . . . . .
O7 O 0.7651(9) 0.1880(8) 1.0407(12) 0.090(7) Uani 1 1 d . U . . .
H7A H 0.775169 0.213465 1.056110 0.135 Uiso 1 1 calc R U . . .
O8 O 0.4899(9) 0.1093(10) 1.0010(13) 0.021(6) Uani 0.5 1 d . U P . .
O8A O 0.4846(10) 0.0863(10) 1.0034(14) 0.024(6) Uani 0.5 1 d . U P . .
O9 O 0.8457(7) 0.1015(8) 1.0149(11) 0.083(7) Uani 1 1 d . U . . .
O10 O 0.7063(5) -0.0248(5) 1.0792(7) 0.037(4) Uani 1 1 d . . . . .
O11 O 0.7413(6) 0.2136(6) 0.9590(11) 0.058(5) Uani 1 1 d . . . . .
O12 O 0.6482(5) 0.0328(6) 0.9023(8) 0.047(4) Uani 1 1 d . . . . .
O13 O 0.4875(6) 0.1184(6) 1.1336(8) 0.048(4) Uani 1 1 d . . . . .
O14 O 0.3750(5) -0.0212(6) 0.8445(8) 0.045(4) Uani 1 1 d . . . . .
O15 O 0.5089(7) 0.1331(6) 0.8769(10) 0.062(6) Uani 1 1 d . . . . .
O16 O 0.5240(6) 0.0656(6) 0.8489(11) 0.062(6) Uani 1 1 d . . . . .
O17 O 0.6369(6) 0.1527(5) 1.0293(9) 0.048(4) Uani 1 1 d . . . . .
O18 O 0.4474(6) 0.0481(6) 0.8972(11) 0.058(5) Uani 1 1 d . . . . .
O19 O 0.4551(6) -0.0131(6) 0.8310(10) 0.055(5) Uani 1 1 d . . . . .
O20 O 0.5243(7) 0.0145(6) 0.7464(8) 0.070(7) Uani 1 1 d . . . . .
O21 O 0.6006(9) 0.0737(6) 1.0864(8) 0.077(8) Uani 1 1 d . . . . .
O22 O 0.5047(6) -0.0472(6) 0.8410(13) 0.075(7) Uani 1 1 d . . . . .
O23 O 0.5744(6) 0.0307(6) 0.8575(12) 0.069(7) Uani 1 1 d . . . . .
O24 O 0.5551(9) 0.1191(10) 1.0799(14) 0.023(6) Uani 0.5 1 d . U P . .
O24A O 0.5494(11) 0.0960(11) 1.0779(15) 0.032(7) Uani 0.5 1 d . U P . .
O25 O 0.5701(7) -0.0379(7) 0.9173(11) 0.068(6) Uani 1 1 d . U . . .
O26 O 0.6129(9) 0.0794(8) 0.9576(11) 0.081(7) Uani 1 1 d . U . . .
O27 O 0.4033(11) -0.0075(11) 0.9791(16) 0.033(7) Uani 0.5 1 d . U P . .
O27A O 0.3790(11) -0.0162(10) 0.9738(15) 0.031(7) Uani 0.5 1 d . U P . .
O28 O 0.5667(9) 0.1268(10) 0.9502(13) 0.021(6) Uani 0.5 1 d . U P . .
O28A O 0.5613(9) 0.1028(10) 0.9495(14) 0.024(6) Uani 0.5 1 d . U P . .
O1W O 0.7870(6) 0.0399(6) 1.1325(8) 0.049(4) Uani 1 1 d . . . . .
O2W O 0.6999(15) -0.0864(4) 0.8661(16) 0.20(2) Uani 1 1 d D U . . .
O3W O 0.4647(15) -0.2932(16) 0.937(2) 0.077(13) Uani 0.5 1 d . U P . .
O4W O 0.457(2) -0.238(2) 1.066(3) 0.105(18) Uani 0.5 1 d . U P . .
O5W O 0.4741(15) -0.2159(15) 0.904(2) 0.070(12) Uani 0.5 1 d . U P . .
O6W O 0.5119(18) -0.1988(18) 1.165(3) 0.100(16) Uani 0.5 1 d . U P . .
OW1 O 0.666667 -0.166667 0.833333 0.023(4) Uiso 1 2 d DS . P . .
OW2 O 0.7339(17) -0.1422(17) 0.830(2) 0.084(14) Uiso 0.5 1 d . . P . .
OW3 O 0.6672(14) -0.1448(11) 0.9564(7) 0.072(12) Uiso 0.5 1 d D . P . .
OW4 O 0.6607(14) -0.1821(14) 0.927(2) 0.067(11) Uiso 0.5 1 d . . P . .
OW5 O 0.7808(11) -0.0131(11) 0.8491(17) 0.127(11) Uiso 1 1 d . . . . .
N1 N 0.5988(6) -0.1088(6) 1.0276(9) 0.035(4) Uani 1 1 d . . . . .
N2 N 0.7403(7) 0.0564(6) 1.0180(9) 0.036(4) Uani 1 1 d . . . . .
N3 N 0.9169(6) 0.1267(6) 0.9334(11) 0.042(5) Uani 1 1 d . . . . .
N4 N 0.9710(6) 0.1894(7) 0.9574(10) 0.039(5) Uani 1 1 d . . . . .
N5 N 0.7265(6) 0.1071(7) 0.9858(9) 0.040(5) Uani 1 1 d . . . . .
N6 N 0.7144(8) 0.0618(8) 1.0631(11) 0.053(6) Uani 1 1 d . . . . .
N7 N 0.7065(8) 0.0912(7) 1.0464(10) 0.052(6) Uani 1 1 d . . . . .
N8 N 0.5469(8) -0.1736(8) 1.0004(15) 0.062(8) Uani 1 1 d . . . . .
N9 N 0.9514(9) 0.1217(8) 0.9351(18) 0.086(10) Uani 1 1 d . . . . .
N10 N 0.5637(8) -0.1475(9) 0.9464(16) 0.069(8) Uani 1 1 d . . . . .
N11 N 0.9840(9) 0.1588(10) 0.9496(16) 0.081(9) Uani 1 1 d . . . . .
N12 N 0.5958(7) -0.1091(7) 0.9603(11) 0.047(5) Uani 1 1 d . . . . .
C1 C 0.5685(10) -0.1470(11) 1.0510(17) 0.066(9) Uani 1 1 d . . . . .
C2 C 0.7441(10) 0.1844(8) 0.9866(16) 0.054(7) Uani 1 1 d . . . . .
C3 C 0.9302(9) 0.1665(9) 0.9480(12) 0.045(6) Uani 1 1 d . . . . .
H3A H 0.910978 0.178112 0.951603 0.055 Uiso 1 1 calc R U . . .
C4 C 0.8736(8) 0.0896(7) 0.9167(14) 0.045(6) Uani 1 1 d . . . . .
H4A H 0.876772 0.063657 0.907417 0.054 Uiso 1 1 calc R U . . .
H4B H 0.863221 0.096756 0.875598 0.054 Uiso 1 1 calc R U . . .
C5 C 0.7474(7) 0.0845(7) 0.9708(10) 0.032(5) Uani 1 1 d . . . . .
H5A H 0.764410 0.088565 0.932264 0.038 Uiso 1 1 calc R U . . .
C6 C 0.7234(9) 0.1410(7) 0.9511(13) 0.044(6) Uani 1 1 d . . . . .
H6A H 0.692052 0.131105 0.943276 0.053 Uiso 1 1 calc R U . . .
H6B H 0.737716 0.145311 0.907383 0.053 Uiso 1 1 calc R U . . .
C7 C 0.8396(9) 0.0776(9) 0.9685(13) 0.049(7) Uani 1 1 d . . . . .
C8 C 0.6761(7) -0.0496(7) 1.0366(11) 0.032(5) Uani 1 1 d . . . . .
C9 C 0.6298(8) -0.0689(8) 1.0629(15) 0.050(7) Uani 1 1 d . . . . .
H9A H 0.629486 -0.075834 1.110401 0.060 Uiso 1 1 calc R U . . .
H9B H 0.620254 -0.046907 1.058760 0.060 Uiso 1 1 calc R U . . .

loop_
_atom_site_aniso_label
_atom_site_aniso_U_11
_atom_site_aniso_U_22
_atom_site_aniso_U_33
_atom_site_aniso_U_23
_atom_site_aniso_U_13
_atom_site_aniso_U_12
B1 0.061(15) 0.055(15) 0.063(15) -0.002(9) -0.001(9) 0.031(10)
W1 0.0290(5) 0.0329(5) 0.0194(4) 0.0037(3) 0.0020(3) 0.0169(4)
W2 0.0338(5) 0.0444(6) 0.0362(5) -0.0146(4) -0.0038(4) 0.0255(5)
W3 0.0407(5) 0.0409(5) 0.0256(4) 0.0009(4) -0.0070(4) 0.0254(5)
W4 0.0339(5) 0.0377(5) 0.0409(5) 0.0050(4) 0.0162(4) 0.0204(4)
W5 0.0370(5) 0.0386(5) 0.0324(5) 0.0134(4) 0.0018(4) 0.0213(4)
W6 0.0354(5) 0.0343(5) 0.0371(5) -0.0017(4) 0.0038(4) -0.0001(4)
Cu1 0.0425(16) 0.0292(14) 0.0324(14) 0.0062(11) 0.0099(12) 0.0152(13)
K2 0.009(5) 0.038(6) 0.085(10) 0.006(7) 0.000(6) 0.013(4)
Cu2 0.031(4) 0.027(3) 0.102(7) -0.013(5) -0.023(5) 0.014(3)
K1 0.061(4) 0.039(3) 0.030(3) -0.004(2) 0.001(2) 0.019(3)
O1 0.005(12) 0.039(16) 0.018(13) 0.008(11) 0.001(10) 0.009(11)
O2 0.028(15) 0.033(16) 0.014(13) -0.003(11) -0.008(11) 0.015(13)
O3 0.032(16) 0.036(17) 0.030(15) -0.017(13) -0.010(12) 0.029(14)
O4 0.015(14) 0.040(17) 0.030(15) 0.006(13) 0.011(11) 0.012(13)
O5 0.050(11) 0.029(9) 0.046(10) 0.008(7) 0.020(8) 0.011(8)
O6 0.042(11) 0.080(15) 0.051(12) 0.004(10) 0.005(9) 0.030(11)
O7 0.104(11) 0.071(10) 0.083(11) -0.008(8) -0.006(8) 0.035(8)
O8 0.022(9) 0.018(9) 0.020(9) 0.006(8) 0.003(7) 0.007(8)
O8A 0.030(10) 0.017(9) 0.030(10) -0.007(8) -0.004(8) 0.014(8)
O9 0.063(12) 0.081(13) 0.063(12) -0.027(10) 0.014(10) 0.004(10)
O10 0.046(10) 0.029(8) 0.032(8) -0.001(7) 0.000(7) 0.017(8)
O11 0.043(11) 0.037(10) 0.101(16) 0.006(10) 0.006(10) 0.023(9)
O12 0.037(10) 0.064(12) 0.044(10) 0.017(9) 0.013(8) 0.029(9)
O13 0.073(13) 0.045(10) 0.036(9) -0.018(8) -0.010(9) 0.037(10)
O14 0.035(9) 0.073(13) 0.037(9) -0.012(8) -0.017(7) 0.034(9)
O15 0.084(15) 0.040(11) 0.071(13) 0.023(9) 0.021(11) 0.038(11)
O16 0.034(10) 0.036(10) 0.103(16) -0.024(10) 0.014(10) 0.008(8)
O17 0.047(11) 0.027(9) 0.063(12) -0.003(8) 0.002(9) 0.013(8)
O18 0.033(10) 0.040(10) 0.097(15) -0.022(10) 0.005(10) 0.014(8)
O19 0.029(9) 0.039(10) 0.087(14) -0.009(9) 0.008(9) 0.011(8)
O20 0.089(16) 0.053(12) 0.023(9) -0.014(8) 0.016(9) 0.002(11)
O21 0.17(2) 0.040(11) 0.026(9) 0.008(8) 0.046(12) 0.056(14)
O22 0.040(11) 0.026(10) 0.15(2) 0.015(11) -0.033(12) 0.008(8)
O23 0.029(10) 0.040(11) 0.127(19) -0.006(11) -0.041(11) 0.009(8)
O24 0.021(10) 0.025(10) 0.023(10) 0.000(8) 0.002(7) 0.010(8)
O24A 0.033(11) 0.029(11) 0.030(11) -0.007(8) -0.006(8) 0.014(8)
O25 0.058(9) 0.058(9) 0.089(10) 0.004(7) -0.025(7) 0.029(7)
O26 0.102(11) 0.070(10) 0.071(10) 0.003(8) 0.012(8) 0.044(8)
O27 0.029(11) 0.033(11) 0.034(11) -0.002(8) -0.001(8) 0.013(8)
O27A 0.033(11) 0.032(10) 0.027(10) 0.000(8) 0.000(8) 0.016(8)
O28 0.023(10) 0.019(9) 0.024(9) -0.005(8) -0.004(7) 0.012(8)
O28A 0.020(9) 0.023(10) 0.031(10) -0.001(8) -0.005(7) 0.013(8)
O1W 0.045(10) 0.066(12) 0.039(10) -0.004(9) 0.004(8) 0.030(10)
O2W 0.22(3) 0.21(3) 0.20(3) 0.013(18) 0.006(18) 0.121(19)
O3W 0.075(15) 0.075(15) 0.085(16) -0.001(9) -0.004(9) 0.041(11)
O4W 0.10(2) 0.10(2) 0.11(2) -0.006(10) 0.004(10) 0.051(12)
O5W 0.070(14) 0.070(14) 0.079(15) -0.001(9) -0.015(9) 0.042(10)
O6W 0.10(2) 0.11(2) 0.10(2) 0.044(16) -0.033(16) 0.064(17)
N1 0.040(11) 0.036(11) 0.031(10) 0.000(8) -0.010(8) 0.021(9)
N2 0.048(12) 0.032(10) 0.031(10) 0.013(8) 0.015(9) 0.022(10)
N3 0.033(11) 0.028(11) 0.070(15) 0.005(10) 0.006(10) 0.018(9)
N4 0.029(11) 0.049(12) 0.044(11) 0.019(9) 0.009(9) 0.024(10)
N5 0.037(11) 0.043(12) 0.024(9) 0.011(8) 0.001(8) 0.008(10)
N6 0.067(16) 0.063(15) 0.046(13) 0.016(11) 0.024(11) 0.046(14)
N7 0.080(17) 0.050(13) 0.041(12) 0.018(10) 0.026(11) 0.043(13)
N8 0.041(13) 0.051(15) 0.11(2) -0.038(15) -0.023(14) 0.038(12)
N9 0.043(15) 0.042(15) 0.16(3) 0.050(18) 0.024(17) 0.015(13)
N10 0.033(13) 0.064(17) 0.11(2) 0.016(16) 0.002(14) 0.022(13)
N11 0.048(16) 0.08(2) 0.11(2) 0.011(18) -0.010(16) 0.031(16)
N12 0.035(12) 0.054(14) 0.061(14) -0.005(11) -0.014(10) 0.030(11)
C1 0.054(18) 0.06(2) 0.09(2) 0.030(18) 0.003(17) 0.033(17)
C2 0.054(17) 0.026(13) 0.07(2) -0.014(13) -0.004(15) 0.014(12)
C3 0.060(18) 0.054(17) 0.033(13) 0.005(11) -0.001(12) 0.036(15)
C4 0.045(15) 0.020(11) 0.071(18) 0.006(11) 0.007(13) 0.019(11)
C5 0.033(12) 0.028(11) 0.022(10) 0.008(9) 0.016(9) 0.007(10)
C6 0.045(15) 0.028(12) 0.051(15) -0.005(11) 0.017(12) 0.012(11)
C7 0.051(17) 0.040(15) 0.045(15) 0.002(12) 0.007(12) 0.014(13)
C8 0.036(13) 0.030(12) 0.039(13) 0.006(10) 0.008(10) 0.023(10)
C9 0.034(14) 0.039(15) 0.071(18) -0.013(13) -0.006(13) 0.014(12)

loop_
_atom_type_symbol
_atom_type_description
_atom_type_scat_dispersion_real
_atom_type_scat_dispersion_imag
_atom_type_scat_source
C C 0.0033 0.0016 'International Tables Vol C Tables 4.2.6.8 and 6.1.1.4'
H H 0.0000 0.0000 'International Tables Vol C Tables 4.2.6.8 and 6.1.1.4'
B B 0.0013 0.0007 'International Tables Vol C Tables 4.2.6.8 and 6.1.1.4'
N N 0.0061 0.0033 'International Tables Vol C Tables 4.2.6.8 and 6.1.1.4'
O O 0.0106 0.0060 'International Tables Vol C Tables 4.2.6.8 and 6.1.1.4'
K K 0.2009 0.2494 'International Tables Vol C Tables 4.2.6.8 and 6.1.1.4'
Cu Cu 0.3201 1.2651 'International Tables Vol C Tables 4.2.6.8 and 6.1.1.4'
W W -0.8490 6.8722 'International Tables Vol C Tables 4.2.6.8 and 6.1.1.4'

loop_
_geom_angle_atom_site_label_1
_geom_angle_atom_site_label_2
_geom_angle_atom_site_label_3
_geom_angle
_geom_angle_site_symmetry_1
_geom_angle_site_symmetry_3
_geom_angle_publ_flag
O1 B1 O1 180.0 10_657 . ?
O1 B1 O4 112.7(15) 10_657 . ?
O1 B1 O4 67.3(15) . . ?
O1 B1 O4 67.3(15) 10_657 10_657 ?
O1 B1 O4 112.7(15) . 10_657 ?
O4 B1 O4 180.0 . 10_657 ?
O1 B1 O2 111.5(13) 10_657 10_657 ?
O1 B1 O2 68.5(13) . 10_657 ?
O4 B1 O2 107.0(14) . 10_657 ?
O4 B1 O2 73.0(14) 10_657 10_657 ?
O1 B1 O2 68.5(13) 10_657 . ?
O1 B1 O2 111.5(13) . . ?
O4 B1 O2 73.0(14) . . ?
O4 B1 O2 107.0(14) 10_657 . ?
O2 B1 O2 180.0 10_657 . ?
O1 B1 O3 70.5(14) 10_657 10_657 ?
O1 B1 O3 109.5(14) . 10_657 ?
O4 B1 O3 69.8(15) . 10_657 ?
O4 B1 O3 110.2(15) 10_657 10_657 ?
O2 B1 O3 74.4(14) 10_657 10_657 ?
O2 B1 O3 105.6(14) . 10_657 ?
O1 B1 O3 109.5(14) 10_657 . ?
O1 B1 O3 70.5(14) . . ?
O4 B1 O3 110.2(15) . . ?
O4 B1 O3 69.8(15) 10_657 . ?
O2 B1 O3 105.6(14) 10_657 . ?
O2 B1 O3 74.4(14) . . ?
O3 B1 O3 180.0 10_657 . ?
O20 W1 O16 101.0(10) . . ?
O20 W1 O23 100.0(11) . . ?
O16 W1 O23 89.3(9) . . ?
O20 W1 O22 98.5(11) . . ?
O16 W1 O22 160.4(11) . . ?
O23 W1 O22 89.1(8) . . ?
O20 W1 O19 98.4(10) . . ?
O16 W1 O19 89.3(8) . . ?
O23 W1 O19 161.4(10) . . ?
O22 W1 O19 86.1(8) . . ?
O20 W1 O1 160.5(11) . . ?
O16 W1 O1 67.5(9) . . ?
O23 W1 O1 95.7(10) . . ?
O22 W1 O1 93.2(11) . . ?
O19 W1 O1 66.8(8) . . ?
O20 W1 O4 158.7(11) . . ?
O16 W1 O4 96.0(10) . . ?
O23 W1 O4 67.2(10) . . ?
O22 W1 O4 65.5(11) . . ?
O19 W1 O4 94.5(9) . . ?
O1 W1 O4 40.5(9) . . ?
O13 W2 O8A 111.5(11) . . ?
O13 W2 O24A 109.9(12) . . ?
O8A W2 O24A 93.1(14) . . ?
O13 W2 O22 97.6(10) . 10_657 ?
O8A W2 O22 150.3(12) . 10_657 ?
O24A W2 O22 81.9(12) . 10_657 ?
O13 W2 O25 98.0(10) . 10_657 ?
O8A W2 O25 82.5(12) . 10_657 ?
O24A W2 O25 151.2(13) . 10_657 ?
O22 W2 O25 87.9(8) 10_657 10_657 ?
O13 W2 O24 90.6(11) . . ?
O8A W2 O24 90.7(13) . . ?
O24A W2 O24 22.0(10) . . ?
O22 W2 O24 94.8(10) 10_657 . ?
O25 W2 O24 170.5(11) 10_657 . ?
O13 W2 O8 92.3(10) . . ?
O8A W2 O8 20.5(10) . . ?
O24A W2 O8 93.3(13) . . ?
O22 W2 O8 169.9(12) 10_657 . ?
O25 W2 O8 92.2(10) 10_657 . ?
O24 W2 O8 83.5(11) . . ?
O13 W2 O3 159.1(10) . . ?
O8A W2 O3 55.9(11) . . ?
O24A W2 O3 58.5(12) . . ?
O22 W2 O3 97.7(10) 10_657 . ?
O25 W2 O3 96.7(10) 10_657 . ?
O24 W2 O3 74.0(11) . . ?
O8 W2 O3 72.3(11) . . ?
O13 W2 O4 157.6(9) . 10_657 ?
O8A W2 O4 85.1(12) . 10_657 ?
O24A W2 O4 83.0(12) . 10_657 ?
O22 W2 O4 65.2(10) 10_657 10_657 ?
O25 W2 O4 68.3(9) 10_657 10_657 ?
O24 W2 O4 104.6(11) . 10_657 ?
O8 W2 O4 105.5(11) . 10_657 ?
O3 W2 O4 43.3(10) . 10_657 ?
O14 W3 O27 111.2(12) . . ?
O14 W3 O19 98.6(8) . . ?
O27 W3 O19 149.8(12) . . ?
O14 W3 O21 101.8(10) . 10_657 ?
O27 W3 O21 90.1(11) . 10_657 ?
O19 W3 O21 88.4(8) . 10_657 ?
O14 W3 O18 98.6(9) . . ?
O27 W3 O18 82.2(12) . . ?
O19 W3 O18 88.8(8) . . ?
O21 W3 O18 159.6(10) 10_657 . ?
O14 W3 O27A 90.1(11) . . ?
O27 W3 O27A 21.9(11) . . ?
O19 W3 O27A 171.2(11) . . ?
O21 W3 O27A 88.7(10) 10_657 . ?
O18 W3 O27A 91.0(11) . . ?
O14 W3 O2 158.7(9) . 10_657 ?
O27 W3 O2 55.9(13) . 10_657 ?
O19 W3 O2 96.9(9) . 10_657 ?
O21 W3 O2 64.1(10) 10_657 10_657 ?
O18 W3 O2 96.3(10) . 10_657 ?
O27A W3 O2 74.3(11) . 10_657 ?
O14 W3 O1 158.8(9) . . ?
O27 W3 O1 84.1(12) . . ?
O19 W3 O1 65.8(8) . . ?
O21 W3 O1 92.4(11) 10_657 . ?
O18 W3 O1 68.1(9) . . ?
O27A W3 O1 106.0(11) . . ?
O2 W3 O1 42.5(9) 10_657 . ?
O12 W4 O27 111.1(12) . 10_657 ?
O12 W4 O26 101.3(10) . . ?
O27 W4 O26 91.4(12) 10_657 . ?
O12 W4 O25 95.9(10) . . ?
O27 W4 O25 86.1(12) 10_657 . ?
O26 W4 O25 162.3(10) . . ?
O12 W4 O23 98.6(9) . . ?
O27 W4 O23 150.2(13) 10_657 . ?
O26 W4 O23 85.3(10) . . ?
O25 W4 O23 88.2(8) . . ?
O12 W4 O27A 90.3(11) . 10_657 ?
O27 W4 O27A 21.7(11) 10_657 10_657 ?
O26 W4 O27A 89.6(11) . 10_657 ?
O25 W4 O27A 94.3(11) . 10_657 ?
O23 W4 O27A 170.5(12) . 10_657 ?
O12 W4 O2 158.4(9) . . ?
O27 W4 O2 54.9(12) 10_657 . ?
O26 W4 O2 65.6(10) . . ?
O25 W4 O2 99.0(10) . . ?
O23 W4 O2 97.4(9) . . ?
O27A W4 O2 73.1(11) 10_657 . ?
O12 W4 O4 157.0(9) . . ?
O27 W4 O4 84.9(13) 10_657 . ?
O26 W4 O4 94.4(11) . . ?
O25 W4 O4 67.9(10) . . ?
O23 W4 O4 65.9(9) . . ?
O27A W4 O4 106.6(12) 10_657 . ?
O2 W4 O4 44.5(9) . . ?
O12 W4 K1 40.9(7) . . ?
O27 W4 K1 101.4(10) 10_657 . ?
O26 W4 K1 142.2(8) . . ?
O25 W4 K1 55.2(7) . . ?
O23 W4 K1 99.2(7) . . ?
O27A W4 K1 89.8(9) 10_657 . ?
O2 W4 K1 148.5(7) . . ?
O4 W4 K1 121.8(7) . . ?
O15 W5 O8A 110.7(12) . . ?
O15 W5 O18 98.4(10) . . ?
O8A W5 O18 84.8(11) . . ?
O15 W5 O28A 110.8(12) . . ?
O8A W5 O28A 91.8(12) . . ?
O18 W5 O28A 149.8(11) . . ?
O15 W5 O16 99.2(10) . . ?
O8A W5 O16 150.0(11) . . ?
O18 W5 O16 88.4(8) . . ?
O28A W5 O16 79.7(11) . . ?
O15 W5 O28 90.4(12) . . ?
O8A W5 O28 90.0(12) . . ?
O18 W5 O28 170.9(11) . . ?
O28A W5 O28 22.6(9) . . ?
O16 W5 O28 92.4(10) . . ?
O15 W5 O8 90.0(11) . . ?
O8A W5 O8 21.6(9) . . ?
O18 W5 O8 94.0(10) . . ?
O28A W5 O8 93.6(12) . . ?
O16 W5 O8 170.0(11) . . ?
O28 W5 O8 83.8(11) . . ?
O15 W5 O3 158.8(10) . . ?
O8A W5 O3 56.1(11) . . ?
O18 W5 O3 96.8(10) . . ?
O28A W5 O3 57.6(12) . . ?
O16 W5 O3 96.0(9) . . ?
O28 W5 O3 74.2(11) . . ?
O8 W5 O3 74.1(10) . . ?
O15 W5 O1 157.9(9) . . ?
O8A W5 O1 85.6(11) . . ?
O18 W5 O1 67.4(8) . . ?
O28A W5 O1 82.5(11) . . ?
O16 W5 O1 64.9(9) . . ?
O28 W5 O1 104.8(10) . . ?
O8 W5 O1 107.1(10) . . ?
O3 W5 O1 43.3(9) . . ?
O17 W6 O28A 111.5(12) . . ?
O17 W6 O24A 112.6(12) . . ?
O28A W6 O24A 94.5(14) . . ?
O17 W6 O21 99.6(10) . . ?
O28A W6 O21 148.2(12) . . ?
O24A W6 O21 78.8(13) . . ?
O17 W6 O26 98.7(10) . . ?
O28A W6 O26 79.4(12) . . ?
O24A W6 O26 148.1(13) . . ?
O21 W6 O26 90.0(9) . . ?
O17 W6 O24 94.2(11) . . ?
O28A W6 O24 91.8(12) . . ?
O24A W6 O24 21.2(11) . . ?
O21 W6 O24 92.1(10) . . ?
O26 W6 O24 166.4(12) . . ?
O17 W6 O28 92.9(10) . . ?
O28A W6 O28 21.9(10) . . ?
O24A W6 O28 91.6(13) . . ?
O21 W6 O28 166.5(11) . . ?
O26 W6 O28 93.3(11) . . ?
O24 W6 O28 81.7(11) . . ?
O17 W6 O2 154.5(9) . . ?
O28A W6 O2 85.3(12) . . ?
O24A W6 O2 83.8(13) . . ?
O21 W6 O2 63.2(9) . . ?
O26 W6 O2 64.6(10) . . ?
O24 W6 O2 104.6(11) . . ?
O28 W6 O2 106.6(10) . . ?
O17 W6 O3 159.1(9) . . ?
O28A W6 O3 55.8(12) . . ?
O24A W6 O3 57.3(12) . . ?
O21 W6 O3 96.0(11) . . ?
O26 W6 O3 95.0(10) . . ?
O24 W6 O3 71.4(10) . . ?
O28 W6 O3 70.6(11) . . ?
O2 W6 O3 46.3(9) . . ?
O5 Cu1 O10 162.4(7) . . ?
O5 Cu1 N2 90.2(7) . . ?
O10 Cu1 N2 89.2(7) . . ?
O5 Cu1 N4 89.2(8) . 12_547 ?
O10 Cu1 N4 91.0(7) . 12_547 ?
N2 Cu1 N4 178.4(8) . 12_547 ?
O5 Cu1 O1W 113.8(7) . . ?
O10 Cu1 O1W 83.8(6) . . ?
N2 Cu1 O1W 92.8(7) . . ?
N4 Cu1 O1W 88.8(7) 12_547 . ?
O5 Cu1 K1 148.2(5) . 5_545 ?
O10 Cu1 K1 46.1(4) . 5_545 ?
N2 Cu1 K1 69.5(5) . 5_545 ?
N4 Cu1 K1 111.8(6) 12_547 5_545 ?
O1W Cu1 K1 46.6(4) . 5_545 ?
O4W K2 O11 125(3) . 12_547 ?
O4W K2 N8 122(2) . . ?
O11 K2 N8 94.9(9) 12_547 . ?
O4W K2 O3W 109(3) . . ?
O11 K2 O3W 79.9(13) 12_547 . ?
N8 K2 O3W 119.0(15) . . ?
O4W K2 O5W 102(3) . . ?
O11 K2 O5W 126.8(14) 12_547 . ?
N8 K2 O5W 76.6(13) . . ?
O3W K2 O5W 61.1(15) . . ?
O4W K2 C2 144(3) . 12_547 ?
O11 K2 C2 19.1(9) 12_547 12_547 ?
N8 K2 C2 80.3(9) . 12_547 ?
O3W K2 C2 76.6(13) . 12_547 ?
O5W K2 C2 110.8(13) . 12_547 ?
O4W K2 C1 106(2) . . ?
O11 K2 C1 91.2(9) 12_547 . ?
N8 K2 C1 24.4(10) . . ?
O3W K2 C1 142.0(14) . . ?
O5W K2 C1 98.1(12) . . ?
C2 K2 C1 83.1(9) 12_547 . ?
O4W K2 O6W 60(3) . . ?
O11 K2 O6W 87.9(12) 12_547 . ?
N8 K2 O6W 84.9(14) . . ?
O3W K2 O6W 153.8(15) . . ?
O5W K2 O6W 141.4(14) . . ?
C2 K2 O6W 98.9(12) 12_547 . ?
C1 K2 O6W 60.6(13) . . ?
O4W K2 N10 126(2) . . ?
O11 K2 N10 101.0(9) 12_547 . ?
N8 K2 N10 16.6(10) . . ?
O3W K2 N10 104.6(13) . . ?
O5W K2 N10 60.6(11) . . ?
C2 K2 N10 83.6(8) 12_547 . ?
C1 K2 N10 40.7(9) . . ?
O6W K2 N10 100.5(12) . . ?
O4W K2 O7 167(3) . 12_547 ?
O11 K2 O7 42.7(8) 12_547 12_547 ?
N8 K2 O7 64.4(8) . 12_547 ?
O3W K2 O7 72.9(12) . 12_547 ?
O5W K2 O7 89.4(12) . 12_547 ?
C2 K2 O7 23.6(7) 12_547 12_547 ?
C1 K2 O7 75.6(9) . 12_547 ?
O6W K2 O7 112.7(12) . 12_547 ?
N10 K2 O7 63.2(7) . 12_547 ?
N8 Cu2 O5W 95.6(16) . . ?
N8 Cu2 O3W 161.3(17) . . ?
O5W Cu2 O3W 82.1(19) . . ?
N8 Cu2 O11 89.8(10) . 12_547 ?
O5W Cu2 O11 167.4(15) . 12_547 ?
O3W Cu2 O11 89.2(14) . 12_547 ?
N8 Cu2 O4W 94.7(18) . . ?
O5W Cu2 O4W 104(2) . . ?
O3W Cu2 O4W 104(2) . . ?
O11 Cu2 O4W 87.3(17) 12_547 . ?
O12 K1 O2W 145.4(7) . . ?
O12 K1 N6 123.2(6) . 9_654 ?
O2W K1 N6 70.4(9) . 9_654 ?
O12 K1 O1W 130.1(6) . 9_654 ?
O2W K1 O1W 83.4(7) . 9_654 ?
N6 K1 O1W 70.9(6) 9_654 9_654 ?
O12 K1 O6 96.0(6) . . ?
O2W K1 O6 57.3(8) . . ?
N6 K1 O6 125.8(6) 9_654 . ?
O1W K1 O6 113.1(6) 9_654 . ?
O12 K1 O10 85.6(5) . 9_654 ?
O2W K1 O10 125.2(7) . 9_654 ?
N6 K1 O10 61.2(6) 9_654 9_654 ?
O1W K1 O10 58.4(5) 9_654 9_654 ?
O6 K1 O10 168.4(5) . 9_654 ?
O12 K1 O14 67.4(5) . 18_546 ?
O2W K1 O14 93.1(8) . 18_546 ?
N6 K1 O14 69.9(6) 9_654 18_546 ?
O1W K1 O14 139.5(5) 9_654 18_546 ?
O6 K1 O14 98.1(5) . 18_546 ?
O10 K1 O14 93.1(5) 9_654 18_546 ?
O12 K1 N12 102.1(6) . . ?
O2W K1 N12 81.6(8) . . ?
N6 K1 N12 132.0(7) 9_654 . ?
O1W K1 N12 67.6(6) 9_654 . ?
O6 K1 N12 56.0(5) . . ?
O10 K1 N12 112.5(5) 9_654 . ?
O14 K1 N12 152.0(6) 18_546 . ?
O12 K1 O25 52.2(5) . . ?
O2W K1 O25 143.4(8) . . ?
N6 K1 O25 135.0(6) 9_654 . ?
O1W K1 O25 83.2(6) 9_654 . ?
O6 K1 O25 97.9(6) . . ?
O10 K1 O25 74.0(5) 9_654 . ?
O14 K1 O25 118.6(6) 18_546 . ?
N12 K1 O25 61.8(5) . . ?
O12 K1 W4 23.1(3) . . ?
O2W K1 W4 153.4(7) . . ?
N6 K1 W4 134.9(5) 9_654 . ?
O1W K1 W4 110.5(4) 9_654 . ?
O6 K1 W4 96.1(4) . . ?
O10 K1 W4 80.8(3) 9_654 . ?
O14 K1 W4 90.2(4) 18_546 . ?
N12 K1 W4 83.1(4) . . ?
O25 K1 W4 29.2(4) . . ?
O12 K1 Cu1 114.6(4) . 9_654 ?
O2W K1 Cu1 98.1(6) . 9_654 ?
N6 K1 Cu1 48.8(4) 9_654 9_654 ?
O1W K1 Cu1 34.5(4) 9_654 9_654 ?
O6 K1 Cu1 145.7(5) . 9_654 ?
O10 K1 Cu1 29.3(3) 9_654 9_654 ?
O14 K1 Cu1 107.5(4) 18_546 9_654 ?
N12 K1 Cu1 100.5(4) . 9_654 ?
O25 K1 Cu1 89.6(4) . 9_654 ?
W4 K1 Cu1 105.97(16) . 9_654 ?
B1 O1 O4 56.5(13) . . ?
B1 O1 O2 58.1(12) . 10_657 ?
O4 O1 O2 93.8(19) . 10_657 ?
B1 O1 O3 57.1(13) . . ?
O4 O1 O3 94.8(17) . . ?
O2 O1 O3 91.9(17) 10_657 . ?
B1 O1 W1 126.9(14) . . ?
O4 O1 W1 70.5(13) . . ?
O2 O1 W1 134.5(17) 10_657 . ?
O3 O1 W1 130.7(16) . . ?
B1 O1 W3 124.1(13) . . ?
O4 O1 W3 132.4(18) . . ?
O2 O1 W3 66.0(11) 10_657 . ?
O3 O1 W3 126.8(15) . . ?
W1 O1 W3 93.0(8) . . ?
B1 O1 W5 120.8(15) . . ?
O4 O1 W5 132.5(16) . . ?
O2 O1 W5 126.4(16) 10_657 . ?
O3 O1 W5 63.7(13) . . ?
W1 O1 W5 91.6(8) . . ?
W3 O1 W5 90.6(8) . . ?
B1 O2 O1 53.4(12) . 10_657 ?
B1 O2 W3 124.8(15) . 10_657 ?
O1 O2 W3 71.5(12) 10_657 10_657 ?
B1 O2 W4 121.2(13) . . ?
O1 O2 W4 134.2(18) 10_657 . ?
W3 O2 W4 94.9(10) 10_657 . ?
B1 O2 W6 120.5(15) . . ?
O1 O2 W6 130.2(17) 10_657 . ?
W3 O2 W6 94.4(9) 10_657 . ?
W4 O2 W6 93.4(10) . . ?
B1 O3 O4 52.9(14) . 10_657 ?
B1 O3 O1 52.4(12) . . ?
O4 O3 O1 89.4(18) 10_657 . ?
B1 O3 W5 125.4(14) . . ?
O4 O3 W5 135.7(17) 10_657 . ?
O1 O3 W5 73.0(13) . . ?
B1 O3 W2 122.3(16) . . ?
O4 O3 W2 69.4(13) 10_657 . ?
O1 O3 W2 136.5(16) . . ?
W5 O3 W2 95.7(9) . . ?
B1 O3 W6 118.8(13) . . ?
O4 O3 W6 126.7(16) 10_657 . ?
O1 O3 W6 129.5(16) . . ?
W5 O3 W6 94.3(11) . . ?
W2 O3 W6 92.5(9) . . ?
B1 O4 O1 56.2(13) . . ?
B1 O4 O3 57.4(12) . 10_657 ?
O1 O4 O3 94.4(17) . 10_657 ?
B1 O4 W2 124.6(15) . 10_657 ?
O1 O4 W2 131.6(18) . 10_657 ?
O3 O4 W2 67.3(13) 10_657 10_657 ?
B1 O4 W1 125.1(16) . . ?
O1 O4 W1 69.0(13) . . ?
O3 O4 W1 136.2(17) 10_657 . ?
W2 O4 W1 93.2(10) 10_657 . ?
B1 O4 W4 121.3(16) . . ?
O1 O4 W4 131.8(18) . . ?
O3 O4 W4 125.9(17) 10_657 . ?
W2 O4 W4 91.6(9) 10_657 . ?
W1 O4 W4 91.8(9) . . ?
C7 O5 Cu1 123.9(17) . . ?
C8 O6 K1 127.9(16) . . ?
C2 O7 K2 59.5(16) . 11_667 ?
O8A O8 W5 69(3) . . ?
O8A O8 W2 57(3) . . ?
W5 O8 W2 117.9(15) . . ?
O8 O8A W2 103(4) . . ?
O8 O8A W5 90(4) . . ?
W2 O8A W5 146.9(17) . . ?
C8 O10 Cu1 109.2(13) . . ?
C8 O10 K1 133.4(14) . 5_545 ?
Cu1 O10 K1 104.6(6) . 5_545 ?
C2 O11 K2 131(2) . 11_667 ?
C2 O11 Cu2 109(2) . 11_667 ?
K2 O11 Cu2 25.9(5) 11_667 11_667 ?
W4 O12 K1 116.0(9) . . ?
W3 O14 K1 156.5(9) . 17_556 ?
W1 O16 W5 135.6(12) . . ?
W5 O18 W3 133.7(11) . . ?
W3 O19 W1 133.8(11) . . ?
W6 O21 W3 137.7(12) . 10_657 ?
W1 O22 W2 135.5(14) . 10_657 ?
W1 O23 W4 134.7(13) . . ?
O24A O24 W2 70(4) . . ?
O24A O24 W6 62(4) . . ?
W2 O24 W6 121.6(16) . . ?
O24 O24A W6 97(4) . . ?
O24 O24A W2 88(4) . . ?
W6 O24A W2 145.7(18) . . ?
W4 O25 W2 132.1(12) . 10_657 ?
W4 O25 K1 95.6(8) . . ?
W2 O25 K1 130.3(10) 10_657 . ?
W4 O26 W6 135.8(14) . . ?
O27A O27 W3 96(4) . . ?
O27A O27 W4 97(4) . 10_657 ?
W3 O27 W4 149(2) . 10_657 ?
O27 O27A W3 62(3) . . ?
O27 O27A W4 61(3) . 10_657 ?
W3 O27A W4 117.6(16) . 10_657 ?
O28A O28 W5 71(3) . . ?
O28A O28 W6 60(3) . . ?
W5 O28 W6 120.7(15) . . ?
O28 O28A W6 98(3) . . ?
O28 O28A W5 86(3) . . ?
W6 O28A W5 145.1(17) . . ?
Cu1 O1W K1 99.0(6) . 5_545 ?
C1 N1 N12 109(2) . . ?
C1 N1 C9 130(2) . . ?
N12 N1 C9 121(2) . . ?
C5 N2 N6 105.7(19) . . ?
C5 N2 Cu1 131.9(16) . . ?
N6 N2 Cu1 122.4(14) . . ?
C3 N3 N9 107(2) . . ?
C3 N3 C4 133(2) . . ?
N9 N3 C4 120(2) . . ?
C3 N4 N11 102(2) . . ?
C3 N4 Cu1 135.9(18) . 11_667 ?
N11 N4 Cu1 121.9(17) . 11_667 ?
C5 N5 N7 106.1(18) . . ?
C5 N5 C6 131.7(19) . . ?
N7 N5 C6 122(2) . . ?
N7 N6 N2 112(2) . . ?
N7 N6 K1 127.2(16) . 5_545 ?
N2 N6 K1 118.0(15) . 5_545 ?
N6 N7 N5 107(2) . . ?
C1 N8 N10 104(3) . . ?
C1 N8 Cu2 142(3) . . ?
N10 N8 Cu2 114(2) . . ?
C1 N8 K2 117(2) . . ?
N10 N8 K2 138(2) . . ?
N11 N9 N3 107(3) . . ?
N12 N10 N8 113(3) . . ?
N12 N10 K2 138(2) . . ?
N8 N10 K2 25.2(13) . . ?
N9 N11 N4 111(2) . . ?
N10 N12 N1 105(2) . . ?
N10 N12 K1 124.9(19) . . ?
N1 N12 K1 130.5(15) . . ?
N1 C1 N8 109(3) . . ?
N1 C1 K2 148(2) . . ?
N8 C1 K2 38.8(17) . . ?
O11 C2 O7 126(3) . . ?
O11 C2 C6 116(3) . . ?
O7 C2 C6 118(3) . . ?
O11 C2 K2 29.5(13) . 11_667 ?
O7 C2 K2 96.9(18) . 11_667 ?
C6 C2 K2 145(2) . 11_667 ?
N4 C3 N3 114(2) . . ?
N3 C4 C7 115(2) . . ?
N2 C5 N5 109.0(18) . . ?
N5 C6 C2 114(2) . . ?
O9 C7 O5 122(3) . . ?
O9 C7 C4 121(3) . . ?
O5 C7 C4 117(2) . . ?
O6 C8 O10 122(2) . . ?
O6 C8 C9 124(2) . . ?
O10 C8 C9 114(2) . . ?
N1 C9 C8 112(2) . . ?

loop_
_geom_bond_atom_site_label_1
_geom_bond_atom_site_label_2
_geom_bond_distance
_geom_bond_site_symmetry_2
_geom_bond_publ_flag
B1 O1 1.49(2) 10_657 ?
B1 O1 1.49(2) . ?
B1 O4 1.50(3) . ?
B1 O4 1.50(3) 10_657 ?
B1 O2 1.58(3) 10_657 ?
B1 O2 1.58(3) . ?
B1 O3 1.58(3) 10_657 ?
B1 O3 1.58(3) . ?
W1 O20 1.699(16) . ?
W1 O16 1.858(18) . ?
W1 O23 1.869(16) . ?
W1 O22 1.876(18) . ?
W1 O19 1.894(17) . ?
W1 O1 2.38(2) . ?
W1 O4 2.40(3) . ?
W2 O13 1.689(15) . ?
W2 O8A 1.76(3) . ?
W2 O24A 1.84(3) . ?
W2 O22 1.90(2) 10_657 ?
W2 O25 1.92(2) 10_657 ?
W2 O24 1.96(3) . ?
W2 O8 2.05(3) . ?
W2 O3 2.37(3) . ?
W2 O4 2.40(3) 10_657 ?
W3 O14 1.663(14) . ?
W3 O27 1.80(3) . ?
W3 O19 1.894(18) . ?
W3 O21 1.903(17) 10_657 ?
W3 O18 1.907(18) . ?
W3 O27A 2.02(3) . ?
W3 O2 2.33(2) 10_657 ?
W3 O1 2.42(2) . ?
W4 O12 1.672(16) . ?
W4 O27 1.80(3) 10_657 ?
W4 O26 1.87(2) . ?
W4 O25 1.88(2) . ?
W4 O23 1.90(2) . ?
W4 O27A 2.04(3) 10_657 ?
W4 O2 2.38(3) . ?
W4 O4 2.44(3) . ?
W4 K1 3.835(6) . ?
W5 O15 1.694(17) . ?
W5 O8A 1.87(3) . ?
W5 O18 1.878(18) . ?
W5 O28A 1.88(3) . ?
W5 O16 1.899(18) . ?
W5 O28 1.98(3) . ?
W5 O8 2.00(3) . ?
W5 O3 2.32(3) . ?
W5 O1 2.47(3) . ?
W6 O17 1.662(17) . ?
W6 O28A 1.78(3) . ?
W6 O24A 1.79(3) . ?
W6 O21 1.83(2) . ?
W6 O26 1.89(2) . ?
W6 O24 2.02(3) . ?
W6 O28 2.03(3) . ?
W6 O2 2.41(3) . ?
W6 O3 2.44(3) . ?
Cu1 O5 1.948(16) . ?
Cu1 O10 1.972(16) . ?
Cu1 N2 1.981(19) . ?
Cu1 N4 1.99(2) 12_547 ?
Cu1 O1W 2.235(17) . ?
Cu1 K1 3.901(6) 5_545 ?
K2 O4W 1.51(6) . ?
K2 O11 1.82(2) 12_547 ?
K2 N8 2.03(3) . ?
K2 O3W 2.54(5) . ?
K2 O5W 2.67(4) . ?
K2 C2 2.78(3) 12_547 ?
K2 C1 2.89(4) . ?
K2 O6W 3.05(6) . ?
K2 N10 3.17(3) . ?
K2 O7 3.20(3) 12_547 ?
Cu2 N8 1.98(2) . ?
Cu2 O5W 2.01(4) . ?
Cu2 O3W 2.02(5) . ?
Cu2 O11 2.05(2) 12_547 ?
Cu2 O4W 2.23(6) . ?
K1 O12 2.79(2) . ?
K1 O2W 2.85(4) . ?
K1 N6 2.86(2) 9_654 ?
K1 O1W 2.868(18) 9_654 ?
K1 O6 2.88(2) . ?
K1 O10 2.904(16) 9_654 ?
K1 O14 2.908(16) 18_546 ?
K1 N12 3.02(2) . ?
K1 O25 3.16(2) . ?
O1 O4 1.65(4) . ?
O1 O2 1.73(4) 10_657 ?
O1 O3 1.77(4) . ?
O3 O4 1.76(4) 10_657 ?
O5 C7 1.25(3) . ?
O6 C8 1.20(3) . ?
O7 C2 1.29(4) . ?
O8 O8A 0.74(3) . ?
O9 C7 1.21(3) . ?
O10 C8 1.30(3) . ?
O11 C2 1.21(3) . ?
O24 O24A 0.74(3) . ?
O27 O27A 0.76(3) . ?
O28 O28A 0.76(3) . ?
OW3 OW4 1.35(5) . ?
N1 C1 1.32(3) . ?
N1 N12 1.37(3) . ?
N1 C9 1.46(3) . ?
N2 C5 1.31(3) . ?
N2 N6 1.37(3) . ?
N3 C3 1.27(3) . ?
N3 N9 1.31(3) . ?
N3 C4 1.47(3) . ?
N4 C3 1.26(3) . ?
N4 N11 1.37(3) . ?
N5 C5 1.36(3) . ?
N5 N7 1.38(3) . ?
N5 C6 1.44(3) . ?
N6 N7 1.25(3) . ?
N8 C1 1.34(4) . ?
N8 N10 1.36(4) . ?
N9 N11 1.27(4) . ?
N10 N12 1.29(3) . ?
C2 C6 1.51(3) . ?
C4 C7 1.48(4) . ?
C8 C9 1.51(3) . ?
